data_4125210
loop_
_publ_author_name
'Lv, Hongjin'
'Ruberu, T Purnima A'
'Fleischauer, Valerie E.'
'Brennessel, William W.'
'Neidig, Michael L.'
'Eisenberg, Richard'

_publ_section_title
;
 Catalytic Light-Driven Generation of Hydrogen from Water by Iron
 Dithiolene Complexes.
;
_journal_issue 36
_journal_name_full 'Journal of the American Chemical Society'
_journal_page_first 11654
_journal_page_last 11663
_journal_paper_doi 10.1021/jacs.6b05040
_journal_volume 138
_journal_year 2016
_chemical_formula_moiety 'C28 H24 Fe2 S8, 2(C16 H36 N)'
_chemical_formula_sum 'C60 H96 Fe2 N2 S8'
_chemical_formula_weight 1213.56
_chemical_name_common eishl03
_space_group_crystal_system trigonal
_space_group_IT_number 148
_space_group_name_Hall '-R 3'
_space_group_name_H-M_alt 'R -3 :H'
_symmetry_space_group_name_Hall '-R 3'
_symmetry_space_group_name_H-M 'R -3 :H'
_atom_sites_solution_hydrogens geom
_atom_sites_solution_primary direct
_atom_sites_solution_secondary difmap
_audit_creation_method SHELXL-2014/7
_cell_angle_alpha 90
_cell_angle_beta 90
_cell_angle_gamma 120
_cell_formula_units_Z 9
_cell_length_a 34.115(2)
_cell_length_b 34.115(2)
_cell_length_c 15.1763(9)
_cell_measurement_reflns_used 4047
_cell_measurement_temperature 100.0(5)
_cell_measurement_theta_max 20.81
_cell_measurement_theta_min 2.26
_cell_volume 15296.3(16)
_computing_cell_refinement 'SAINT (Bruker, 2013)'
_computing_data_collection 'APEX3 (Bruker, 2015)'
_computing_data_reduction 'SAINT (Bruker, 2013)'
_computing_molecular_graphics 'SHELXTL (Sheldrick, 2008)'
_computing_publication_material 'SHELXTL (Sheldrick, 2008)'
_computing_structure_refinement 'SHELXL-2014/7 (Sheldrick, 2015b)'
_computing_structure_solution 'SHELXT-2014/5 (Sheldrick, 2014)'
_diffrn_ambient_temperature 100.0(5)
_diffrn_measured_fraction_theta_full 1.000
_diffrn_measured_fraction_theta_max 1.000
_diffrn_measurement_device_type 'Bruker SMART APEX II CCD platform'
_diffrn_measurement_method '\w scans'
_diffrn_radiation_type MoK\a
_diffrn_radiation_wavelength 0.71073
_diffrn_reflns_av_R_equivalents 0.0902
_diffrn_reflns_av_unetI/netI 0.0598
_diffrn_reflns_Laue_measured_fraction_full 1.000
_diffrn_reflns_Laue_measured_fraction_max 1.000
_diffrn_reflns_limit_h_max 40
_diffrn_reflns_limit_h_min -40
_diffrn_reflns_limit_k_max 40
_diffrn_reflns_limit_k_min -40
_diffrn_reflns_limit_l_max 18
_diffrn_reflns_limit_l_min -17
_diffrn_reflns_number 42729
_diffrn_reflns_point_group_measured_fraction_full 1.000
_diffrn_reflns_point_group_measured_fraction_max 1.000
_diffrn_reflns_theta_full 25.028
_diffrn_reflns_theta_max 25.269
_diffrn_reflns_theta_min 1.924
_diffrn_source 'fine-focus sealed tube'
_exptl_absorpt_coefficient_mu 0.708
_exptl_absorpt_correction_T_max 0.7452
_exptl_absorpt_correction_T_min 0.6842
_exptl_absorpt_correction_type multi-scan
_exptl_absorpt_process_details 'SADABS (Sheldrick, 2015a)'
_exptl_crystal_colour black
_exptl_crystal_density_diffrn 1.186
_exptl_crystal_description plate
_exptl_crystal_F_000 5850
_exptl_crystal_size_max 0.30
_exptl_crystal_size_mid 0.12
_exptl_crystal_size_min 0.08
_refine_diff_density_max 0.559
_refine_diff_density_min -0.293
_refine_diff_density_rms 0.061
_refine_ls_extinction_method none
_refine_ls_goodness_of_fit_ref 1.010
_refine_ls_hydrogen_treatment constr
_refine_ls_matrix_type full
_refine_ls_number_parameters 382
_refine_ls_number_reflns 6175
_refine_ls_number_restraints 66
_refine_ls_restrained_S_all 1.022
_refine_ls_R_factor_all 0.1164
_refine_ls_R_factor_gt 0.0588
_refine_ls_shift/su_max 0.001
_refine_ls_shift/su_mean 0.000
_refine_ls_structure_factor_coef Fsqd
_refine_ls_weighting_details 'w=1/[\s^2^(Fo^2^)+(0.0891P)^2^+17.7681P] where P=(Fo^2^+2Fc^2^)/3'
_refine_ls_weighting_scheme calc
_refine_ls_wR_factor_gt 0.1460
_refine_ls_wR_factor_ref 0.1829
_reflns_Friedel_coverage 0.000
_reflns_number_gt 3444
_reflns_number_total 6175
_reflns_threshold_expression 'I > 2\s(I)'
_cod_data_source_file ja6b05040_si_002.cif
_cod_data_source_block 2
_cod_depositor_comments 'Adding full bibliography for 4125209--4125212.cif.'
_cod_original_cell_volume 15296(2)
_cod_database_code 4125210
_shelx_shelxl_version_number 2014/7
_shelx_space_group_comment
; 
The symmetry employed for this shelxl refinement is uniquely defined 
by the following loop, which should always be used as a source of 
symmetry information in preference to the above space-group names. 
They are only intended as comments. 
;
_shelx_estimated_absorpt_t_min 0.816
_shelx_estimated_absorpt_t_max 0.946

loop_
_space_group_symop_operation_xyz
'x, y, z'
'-y, x-y, z'
'-x+y, -x, z'
'x+2/3, y+1/3, z+1/3'
'-y+2/3, x-y+1/3, z+1/3'
'-x+y+2/3, -x+1/3, z+1/3'
'x+1/3, y+2/3, z+2/3'
'-y+1/3, x-y+2/3, z+2/3'
'-x+y+1/3, -x+2/3, z+2/3'
'-x, -y, -z'
'y, -x+y, -z'
'x-y, x, -z'
'-x+2/3, -y+1/3, -z+1/3'
'y+2/3, -x+y+1/3, -z+1/3'
'x-y+2/3, x+1/3, -z+1/3'
'-x+1/3, -y+2/3, -z+2/3'
'y+1/3, -x+y+2/3, -z+2/3'
'x-y+1/3, x+2/3, -z+2/3'

loop_
_atom_site_label
_atom_site_type_symbol
_atom_site_fract_x
_atom_site_fract_y
_atom_site_fract_z
_atom_site_U_iso_or_equiv
_atom_site_adp_type
_atom_site_occupancy
_atom_site_site_symmetry_order
_atom_site_calc_flag
_atom_site_refinement_flags_posn
_atom_site_refinement_flags_adp
_atom_site_refinement_flags_occupancy
_atom_site_disorder_assembly
_atom_site_disorder_group
Fe1 Fe 0.54720(2) 0.50095(2) 0.48712(4) 0.0670(2) Uani 1 1 d . . . . .
S1 S 0.57532(4) 0.51792(4) 0.62343(8) 0.0719(4) Uani 1 1 d . . . . .
S2 S 0.57340(5) 0.45337(5) 0.47680(9) 0.0811(4) Uani 1 1 d . . . . .
S3 S 0.55556(4) 0.51026(5) 0.34193(9) 0.0828(4) Uani 1 1 d . . . . .
S4 S 0.53322(4) 0.55818(4) 0.49260(8) 0.0695(4) Uani 1 1 d . . . . .
C1 C 0.58748(13) 0.47514(17) 0.6502(4) 0.0784(14) Uani 1 1 d . . . . .
C2 C 0.58589(13) 0.44585(16) 0.5849(4) 0.0773(14) Uani 1 1 d . . . . .
C3 C 0.54421(16) 0.55384(17) 0.3154(4) 0.0793(14) Uani 1 1 d . . . . .
C4 C 0.53364(15) 0.57482(17) 0.3816(3) 0.0746(14) Uani 1 1 d . . . . .
C5 C 0.59833(15) 0.4693(2) 0.7364(4) 0.1006(18) Uani 1 1 d . . . . .
H5 H 0.5995 0.4891 0.7817 0.121 Uiso 1 1 calc R U . . .
C6 C 0.6073(2) 0.4351(3) 0.7563(5) 0.119(2) Uani 1 1 d D . . . .
H6 H 0.6150 0.4320 0.8151 0.143 Uiso 0.604(6) 1 calc R U P A 5
C7 C 0.6054(2) 0.4054(2) 0.6933(6) 0.118(2) Uani 1 1 d D . . . .
H7 H 0.6112 0.3816 0.7078 0.142 Uiso 0.396(6) 1 calc R U P A 1
C8 C 0.59483(17) 0.4112(2) 0.6071(5) 0.0988(18) Uani 1 1 d . . . . .
H8 H 0.5936 0.3911 0.5625 0.119 Uiso 1 1 calc R U . . .
C9 C 0.54572(18) 0.5680(2) 0.2279(4) 0.0967(18) Uani 1 1 d . . . . .
H9 H 0.5539 0.5544 0.1824 0.116 Uiso 1 1 calc R U . . .
C10 C 0.5357(2) 0.6013(3) 0.2066(5) 0.112(2) Uani 1 1 d D . . . .
H10 H 0.5365 0.6102 0.1470 0.135 Uiso 0.396(6) 1 calc R U P A 1
C11 C 0.52446(19) 0.6210(2) 0.2721(5) 0.103(2) Uani 1 1 d D . . . .
H11 H 0.5170 0.6436 0.2577 0.123 Uiso 0.604(6) 1 calc R U P A 5
C12 C 0.52363(17) 0.60878(19) 0.3606(4) 0.0924(17) Uani 1 1 d . . . . .
H12 H 0.5164 0.6234 0.4058 0.111 Uiso 1 1 calc R U . . .
C13 C 0.6185(3) 0.4258(5) 0.8447(8) 0.145(4) Uani 0.396(6) 1 d D . P A 1
H13A H 0.6367 0.4110 0.8393 0.217 Uiso 0.396(6) 1 calc R U P A 1
H13B H 0.5905 0.4059 0.8767 0.217 Uiso 0.396(6) 1 calc R U P A 1
H13C H 0.6357 0.4543 0.8770 0.217 Uiso 0.396(6) 1 calc R U P A 1
C14 C 0.6167(3) 0.3702(3) 0.7222(8) 0.145(4) Uani 0.604(6) 1 d D . P A 5
H14A H 0.5941 0.3498 0.7648 0.217 Uiso 0.604(6) 1 calc R U P A 5
H14B H 0.6467 0.3850 0.7499 0.217 Uiso 0.604(6) 1 calc R U P A 5
H14C H 0.6168 0.3528 0.6710 0.217 Uiso 0.604(6) 1 calc R U P A 5
C15 C 0.5341(4) 0.6180(4) 0.1163(6) 0.116(4) Uani 0.604(6) 1 d D . P A 5
H15A H 0.5026 0.6072 0.0998 0.174 Uiso 0.604(6) 1 calc R U P A 5
H15B H 0.5477 0.6066 0.0741 0.174 Uiso 0.604(6) 1 calc R U P A 5
H15C H 0.5510 0.6512 0.1160 0.174 Uiso 0.604(6) 1 calc R U P A 5
C16 C 0.5087(5) 0.6509(5) 0.2389(11) 0.119(6) Uani 0.396(6) 1 d D . P A 1
H16A H 0.5214 0.6619 0.1802 0.178 Uiso 0.396(6) 1 calc R U P A 1
H16B H 0.5184 0.6767 0.2789 0.178 Uiso 0.396(6) 1 calc R U P A 1
H16C H 0.4756 0.6342 0.2352 0.178 Uiso 0.396(6) 1 calc R U P A 1
N1 N 0.71319(12) 0.58929(13) 0.4464(2) 0.0701(10) Uani 1 1 d D . . . .
C17 C 0.69754(19) 0.55399(18) 0.5190(3) 0.0861(16) Uani 0.396(6) 1 d D U P A 1
H17A H 0.6979 0.5682 0.5761 0.103 Uiso 0.396(6) 1 calc R U P A 1
H17B H 0.6661 0.5298 0.5071 0.103 Uiso 0.396(6) 1 calc R U P A 1
C18 C 0.7277(13) 0.5340(15) 0.524(3) 0.105(4) Uani 0.396(6) 1 d D U P A 1
H18A H 0.7307 0.5245 0.4639 0.126 Uiso 0.396(6) 1 calc R U P A 1
H18B H 0.7581 0.5580 0.5427 0.126 Uiso 0.396(6) 1 calc R U P A 1
C19 C 0.7134(11) 0.4952(11) 0.5830(18) 0.142(6) Uani 0.396(6) 1 d D U P A 1
H19A H 0.6830 0.4714 0.5637 0.171 Uiso 0.396(6) 1 calc R U P A 1
H19B H 0.7100 0.5048 0.6426 0.171 Uiso 0.396(6) 1 calc R U P A 1
C20 C 0.7420(10) 0.4738(9) 0.5915(15) 0.154(6) Uani 0.396(6) 1 d D U P A 1
H20A H 0.7279 0.4485 0.6331 0.231 Uiso 0.396(6) 1 calc R U P A 1
H20B H 0.7449 0.4626 0.5338 0.231 Uiso 0.396(6) 1 calc R U P A 1
H20C H 0.7721 0.4962 0.6131 0.231 Uiso 0.396(6) 1 calc R U P A 1
C17' C 0.69754(19) 0.55399(18) 0.5190(3) 0.0861(16) Uani 0.604(6) 1 d D . P A 5
H17C H 0.6928 0.5677 0.5725 0.103 Uiso 0.604(6) 1 calc R U P A 5
H17D H 0.6675 0.5287 0.5014 0.103 Uiso 0.604(6) 1 calc R U P A 5
C18' C 0.7257(8) 0.5338(10) 0.5451(17) 0.105(4) Uani 0.604(6) 1 d D . P A 5
H18C H 0.7270 0.5156 0.4956 0.126 Uiso 0.604(6) 1 calc R U P A 5
H18D H 0.7569 0.5584 0.5575 0.126 Uiso 0.604(6) 1 calc R U P A 5
C19' C 0.7074(7) 0.5050(7) 0.6233(10) 0.142(6) Uani 0.604(6) 1 d D . P A 5
H19C H 0.7069 0.5240 0.6721 0.171 Uiso 0.604(6) 1 calc R U P A 5
H19D H 0.6755 0.4819 0.6108 0.171 Uiso 0.604(6) 1 calc R U P A 5
C20' C 0.7307(6) 0.4813(5) 0.6549(10) 0.154(6) Uani 0.604(6) 1 d D . P A 5
H20D H 0.7155 0.4504 0.6316 0.231 Uiso 0.604(6) 1 calc R U P A 5
H20E H 0.7299 0.4803 0.7194 0.231 Uiso 0.604(6) 1 calc R U P A 5
H20F H 0.7622 0.4975 0.6348 0.231 Uiso 0.604(6) 1 calc R U P A 5
C21 C 0.75999(14) 0.62931(16) 0.4666(3) 0.0734(13) Uani 1 1 d . . . . .
H21A H 0.7812 0.6177 0.4744 0.088 Uiso 1 1 calc R U . . .
H21B H 0.7703 0.6496 0.4146 0.088 Uiso 1 1 calc R U . . .
C22 C 0.76341(17) 0.65692(17) 0.5458(3) 0.0807(14) Uani 1 1 d . . . . .
H22A H 0.7498 0.6368 0.5973 0.097 Uiso 1 1 calc R U . . .
H22B H 0.7464 0.6730 0.5353 0.097 Uiso 1 1 calc R U . . .
C23 C 0.81253(18) 0.69101(19) 0.5651(4) 0.0937(17) Uani 1 1 d . . . . .
H23A H 0.8267 0.7087 0.5110 0.112 Uiso 1 1 calc R U . . .
H23B H 0.8286 0.6745 0.5808 0.112 Uiso 1 1 calc R U . . .
C24 C 0.8185(2) 0.7234(2) 0.6393(4) 0.115(2) Uani 1 1 d . . . . .
H24A H 0.8025 0.7398 0.6244 0.172 Uiso 1 1 calc R U . . .
H24B H 0.8507 0.7451 0.6474 0.172 Uiso 1 1 calc R U . . .
H24C H 0.8059 0.7063 0.6938 0.172 Uiso 1 1 calc R U . . .
C25 C 0.6806(4) 0.6071(5) 0.4317(9) 0.069(3) Uani 0.673(6) 1 d D . P A 1
H25A H 0.6511 0.5812 0.4137 0.083 Uiso 0.673(6) 1 calc R U P A 1
H25B H 0.6760 0.6180 0.4890 0.083 Uiso 0.673(6) 1 calc R U P A 1
C26 C 0.6935(3) 0.6444(4) 0.3651(6) 0.078(2) Uani 0.673(6) 1 d D . P A 1
H26A H 0.6984 0.6343 0.3071 0.094 Uiso 0.673(6) 1 calc R U P A 1
H26B H 0.7223 0.6713 0.3833 0.094 Uiso 0.673(6) 1 calc R U P A 1
C27 C 0.6570(2) 0.6577(3) 0.3564(5) 0.074(2) Uani 0.673(6) 1 d D . P A 1
H27A H 0.6669 0.6817 0.3111 0.088 Uiso 0.673(6) 1 calc R U P A 1
H27B H 0.6290 0.6310 0.3345 0.088 Uiso 0.673(6) 1 calc R U P A 1
C28 C 0.6457(3) 0.6743(3) 0.4396(6) 0.096(3) Uani 0.673(6) 1 d D . P A 1
H28A H 0.6306 0.6492 0.4814 0.145 Uiso 0.673(6) 1 calc R U P A 1
H28B H 0.6256 0.6862 0.4254 0.145 Uiso 0.673(6) 1 calc R U P A 1
H28C H 0.6737 0.6983 0.4661 0.145 Uiso 0.673(6) 1 calc R U P A 1
C25' C 0.6752(10) 0.5996(12) 0.459(2) 0.069(3) Uani 0.327(6) 1 d D . P A 5
H25C H 0.6456 0.5718 0.4499 0.083 Uiso 0.327(6) 1 calc R U P A 5
H25D H 0.6760 0.6106 0.5196 0.083 Uiso 0.327(6) 1 calc R U P A 5
C26' C 0.6807(8) 0.6349(9) 0.3942(15) 0.078(2) Uani 0.327(6) 1 d D . P A 5
H26C H 0.6700 0.6212 0.3353 0.094 Uiso 0.327(6) 1 calc R U P A 5
H26D H 0.7129 0.6586 0.3895 0.094 Uiso 0.327(6) 1 calc R U P A 5
C27' C 0.6527(6) 0.6556(6) 0.4269(11) 0.074(2) Uani 0.327(6) 1 d D . P A 5
H27C H 0.6219 0.6310 0.4421 0.088 Uiso 0.327(6) 1 calc R U P A 5
H27D H 0.6667 0.6732 0.4811 0.088 Uiso 0.327(6) 1 calc R U P A 5
C28' C 0.6491(7) 0.6862(6) 0.3593(12) 0.096(3) Uani 0.327(6) 1 d D . P A 5
H28D H 0.6289 0.6967 0.3815 0.145 Uiso 0.327(6) 1 calc R U P A 5
H28E H 0.6369 0.6695 0.3042 0.145 Uiso 0.327(6) 1 calc R U P A 5
H28F H 0.6792 0.7123 0.3484 0.145 Uiso 0.327(6) 1 calc R U P A 5
C29 C 0.7189(8) 0.5677(12) 0.3630(15) 0.083(4) Uani 0.531(9) 1 d D U P A 1
H29A H 0.7341 0.5918 0.3184 0.100 Uiso 0.531(9) 1 calc R U P A 1
H29B H 0.7398 0.5563 0.3769 0.100 Uiso 0.531(9) 1 calc R U P A 1
C30 C 0.6771(8) 0.5293(8) 0.3207(11) 0.110(3) Uani 0.531(9) 1 d D U P A 1
H30A H 0.6515 0.5185 0.3624 0.132 Uiso 0.531(9) 1 calc R U P A 1
H30B H 0.6825 0.5039 0.3087 0.132 Uiso 0.531(9) 1 calc R U P A 1
C31 C 0.6646(5) 0.5436(6) 0.2348(10) 0.160(5) Uani 0.531(9) 1 d D U P A 1
H31A H 0.6504 0.5620 0.2493 0.192 Uiso 0.531(9) 1 calc R U P A 1
H31B H 0.6927 0.5632 0.2017 0.192 Uiso 0.531(9) 1 calc R U P A 1
C32 C 0.6334(6) 0.5058(8) 0.1767(13) 0.221(9) Uani 0.531(9) 1 d D U P A 1
H32A H 0.6491 0.4906 0.1532 0.331 Uiso 0.531(9) 1 calc R U P A 1
H32B H 0.6237 0.5177 0.1279 0.331 Uiso 0.531(9) 1 calc R U P A 1
H32C H 0.6069 0.4841 0.2106 0.331 Uiso 0.531(9) 1 calc R U P A 1
C29' C 0.7144(9) 0.5706(13) 0.3557(17) 0.083(4) Uani 0.469(9) 1 d D . P A 5
H29C H 0.7195 0.5935 0.3103 0.100 Uiso 0.469(9) 1 calc R U P A 5
H29D H 0.7402 0.5649 0.3533 0.100 Uiso 0.469(9) 1 calc R U P A 5
C30' C 0.6715(10) 0.5275(9) 0.3353(12) 0.110(3) Uani 0.469(9) 1 d D . P A 5
H30C H 0.6463 0.5340 0.3357 0.132 Uiso 0.469(9) 1 calc R U P A 5
H30D H 0.6658 0.5057 0.3835 0.132 Uiso 0.469(9) 1 calc R U P A 5
C31' C 0.6700(6) 0.5048(7) 0.2494(12) 0.160(5) Uani 0.469(9) 1 d D . P A 5
H31C H 0.6761 0.5271 0.2022 0.192 Uiso 0.469(9) 1 calc R U P A 5
H31D H 0.6958 0.4992 0.2497 0.192 Uiso 0.469(9) 1 calc R U P A 5
C32' C 0.6311(7) 0.4637(8) 0.2233(16) 0.221(9) Uani 0.469(9) 1 d D . P A 5
H32D H 0.6367 0.4544 0.1657 0.331 Uiso 0.469(9) 1 calc R U P A 5
H32E H 0.6249 0.4401 0.2669 0.331 Uiso 0.469(9) 1 calc R U P A 5
H32F H 0.6051 0.4683 0.2191 0.331 Uiso 0.469(9) 1 calc R U P A 5

loop_
_atom_site_aniso_label
_atom_site_aniso_U_11
_atom_site_aniso_U_22
_atom_site_aniso_U_33
_atom_site_aniso_U_23
_atom_site_aniso_U_13
_atom_site_aniso_U_12
Fe1 0.0550(4) 0.0636(4) 0.0623(4) -0.0054(3) 0.0088(3) 0.0146(3)
S1 0.0660(7) 0.0778(8) 0.0640(8) -0.0092(6) 0.0031(6) 0.0300(6)
S2 0.0759(9) 0.0777(9) 0.0805(9) -0.0133(7) 0.0090(7) 0.0315(7)
S3 0.0691(8) 0.0932(10) 0.0611(8) -0.0085(7) 0.0080(6) 0.0219(7)
S4 0.0590(7) 0.0601(7) 0.0662(8) -0.0017(6) 0.0052(6) 0.0125(6)
C1 0.066(3) 0.089(4) 0.076(4) 0.008(3) 0.010(3) 0.036(3)
C2 0.067(3) 0.069(3) 0.086(4) 0.005(3) 0.013(3) 0.027(3)
C3 0.059(3) 0.075(3) 0.074(3) 0.009(3) 0.002(3) 0.011(3)
C4 0.052(3) 0.070(3) 0.074(3) 0.014(3) 0.008(2) 0.010(2)
C5 0.105(5) 0.130(5) 0.083(4) 0.003(4) 0.013(3) 0.071(4)
C6 0.134(6) 0.157(7) 0.099(5) 0.030(5) 0.019(4) 0.097(6)
C7 0.122(6) 0.112(5) 0.132(6) 0.035(5) 0.028(5) 0.067(5)
C8 0.100(4) 0.091(4) 0.108(5) 0.009(4) 0.022(4) 0.049(4)
C9 0.074(4) 0.110(5) 0.075(4) 0.011(3) 0.005(3) 0.024(3)
C10 0.079(4) 0.124(6) 0.091(5) 0.028(4) 0.004(4) 0.018(4)
C11 0.066(4) 0.102(5) 0.109(5) 0.041(4) 0.005(3) 0.018(3)
C12 0.064(3) 0.079(4) 0.105(5) 0.023(3) 0.010(3) 0.014(3)
C13 0.199(11) 0.130(9) 0.132(9) 0.017(7) 0.001(8) 0.103(9)
C14 0.199(11) 0.130(9) 0.132(9) 0.017(7) 0.001(8) 0.103(9)
C15 0.111(8) 0.145(10) 0.080(7) 0.035(7) 0.015(6) 0.055(7)
C16 0.114(13) 0.076(10) 0.118(13) 0.027(9) -0.015(10) 0.011(9)
N1 0.058(2) 0.079(3) 0.064(2) 0.006(2) 0.0086(18) 0.026(2)
C17 0.086(4) 0.077(3) 0.068(3) 0.007(3) 0.007(3) 0.020(3)
C18 0.111(5) 0.087(4) 0.095(12) 0.012(7) -0.027(6) 0.034(4)
C19 0.133(8) 0.124(9) 0.135(14) 0.049(10) -0.019(10) 0.037(6)
C20 0.165(11) 0.150(9) 0.115(10) 0.042(11) -0.033(11) 0.054(8)
C17' 0.086(4) 0.077(3) 0.068(3) 0.007(3) 0.007(3) 0.020(3)
C18' 0.111(5) 0.087(4) 0.095(12) 0.012(7) -0.027(6) 0.034(4)
C19' 0.133(8) 0.124(9) 0.135(14) 0.049(10) -0.019(10) 0.037(6)
C20' 0.165(11) 0.150(9) 0.115(10) 0.042(11) -0.033(11) 0.054(8)
C21 0.050(3) 0.077(3) 0.080(3) 0.012(3) 0.005(2) 0.022(2)
C22 0.081(4) 0.069(3) 0.076(3) 0.004(3) -0.001(3) 0.025(3)
C23 0.085(4) 0.088(4) 0.093(4) 0.015(3) -0.017(3) 0.032(3)
C24 0.127(5) 0.094(4) 0.114(5) -0.006(4) -0.039(4) 0.047(4)
C25 0.054(4) 0.079(7) 0.063(10) 0.008(5) 0.019(4) 0.026(5)
C26 0.073(7) 0.098(6) 0.055(7) 0.021(4) 0.007(4) 0.037(6)
C27 0.064(4) 0.073(4) 0.065(4) 0.000(4) -0.001(4) 0.021(3)
C28 0.112(6) 0.083(6) 0.097(6) -0.008(5) -0.009(5) 0.051(5)
C25' 0.054(4) 0.079(7) 0.063(10) 0.008(5) 0.019(4) 0.026(5)
C26' 0.073(7) 0.098(6) 0.055(7) 0.021(4) 0.007(4) 0.037(6)
C27' 0.064(4) 0.073(4) 0.065(4) 0.000(4) -0.001(4) 0.021(3)
C28' 0.112(6) 0.083(6) 0.097(6) -0.008(5) -0.009(5) 0.051(5)
C29 0.078(5) 0.109(5) 0.064(4) -0.001(4) 0.000(3) 0.048(4)
C30 0.094(6) 0.135(5) 0.075(5) -0.022(4) 0.001(5) 0.039(4)
C31 0.104(6) 0.170(8) 0.135(7) -0.046(7) 0.029(5) 0.015(7)
C32 0.119(8) 0.261(16) 0.179(13) -0.062(12) 0.036(9) 0.017(13)
C29' 0.078(5) 0.109(5) 0.064(4) -0.001(4) 0.000(3) 0.048(4)
C30' 0.094(6) 0.135(5) 0.075(5) -0.022(4) 0.001(5) 0.039(4)
C31' 0.104(6) 0.170(8) 0.135(7) -0.046(7) 0.029(5) 0.015(7)
C32' 0.119(8) 0.261(16) 0.179(13) -0.062(12) 0.036(9) 0.017(13)

loop_
_atom_type_symbol
_atom_type_description
_atom_type_scat_dispersion_real
_atom_type_scat_dispersion_imag
_atom_type_scat_source
C C 0.0033 0.0016 'International Tables Vol C Tables 4.2.6.8 and 6.1.1.4'
H H 0.0000 0.0000 'International Tables Vol C Tables 4.2.6.8 and 6.1.1.4'
N N 0.0061 0.0033 'International Tables Vol C Tables 4.2.6.8 and 6.1.1.4'
S S 0.1246 0.1234 'International Tables Vol C Tables 4.2.6.8 and 6.1.1.4'
Fe Fe 0.3463 0.8444 'International Tables Vol C Tables 4.2.6.8 and 6.1.1.4'

loop_
_geom_angle_atom_site_label_1
_geom_angle_atom_site_label_2
_geom_angle_atom_site_label_3
_geom_angle
_geom_angle_site_symmetry_3
S2 Fe1 S3 87.98(6) .
S2 Fe1 S4 170.01(6) .
S3 Fe1 S4 88.86(6) .
S2 Fe1 S1 88.68(6) .
S3 Fe1 S1 150.88(6) .
S4 Fe1 S1 89.47(5) .
S2 Fe1 S4 95.75(5) 10_666
S3 Fe1 S4 104.46(5) 10_666
S4 Fe1 S4 94.21(5) 10_666
S1 Fe1 S4 104.66(5) 10_666
C1 S1 Fe1 104.40(19) .
C2 S2 Fe1 105.00(19) .
C3 S3 Fe1 106.30(19) .
C4 S4 Fe1 105.9(2) .
C4 S4 Fe1 101.92(15) 10_666
Fe1 S4 Fe1 85.78(5) 10_666
C2 C1 C5 118.8(5) .
C2 C1 S1 119.6(4) .
C5 C1 S1 121.6(5) .
C1 C2 C8 119.2(5) .
C1 C2 S2 119.3(4) .
C8 C2 S2 121.5(5) .
C4 C3 C9 118.8(6) .
C4 C3 S3 119.7(4) .
C9 C3 S3 121.4(5) .
C3 C4 C12 119.9(5) .
C3 C4 S4 119.1(4) .
C12 C4 S4 120.9(5) .
C6 C5 C1 120.7(6) .
C6 C5 H5 119.6 .
C1 C5 H5 119.6 .
C7 C6 C5 121.6(7) .
C7 C6 C13 113.4(10) .
C5 C6 C13 124.9(10) .
C7 C6 H6 119.2 .
C5 C6 H6 119.2 .
C6 C7 C8 117.9(6) .
C6 C7 C14 116.9(8) .
C8 C7 C14 125.2(9) .
C6 C7 H7 121.1 .
C8 C7 H7 121.1 .
C7 C8 C2 121.7(6) .
C7 C8 H8 119.1 .
C2 C8 H8 119.1 .
C10 C9 C3 121.7(6) .
C10 C9 H9 119.2 .
C3 C9 H9 119.2 .
C11 C10 C9 118.9(6) .
C11 C10 C15 114.1(8) .
C9 C10 C15 126.9(9) .
C11 C10 H10 120.5 .
C9 C10 H10 120.5 .
C10 C11 C12 121.4(7) .
C10 C11 C16 112.8(10) .
C12 C11 C16 125.4(10) .
C10 C11 H11 119.3 .
C12 C11 H11 119.3 .
C4 C12 C11 119.2(6) .
C4 C12 H12 120.4 .
C11 C12 H12 120.4 .
C6 C13 H13A 109.5 .
C6 C13 H13B 109.5 .
H13A C13 H13B 109.5 .
C6 C13 H13C 109.5 .
H13A C13 H13C 109.5 .
H13B C13 H13C 109.5 .
C7 C14 H14A 109.5 .
C7 C14 H14B 109.5 .
H14A C14 H14B 109.5 .
C7 C14 H14C 109.5 .
H14A C14 H14C 109.5 .
H14B C14 H14C 109.5 .
C10 C15 H15A 109.5 .
C10 C15 H15B 109.5 .
H15A C15 H15B 109.5 .
C10 C15 H15C 109.5 .
H15A C15 H15C 109.5 .
H15B C15 H15C 109.5 .
C11 C16 H16A 109.5 .
C11 C16 H16B 109.5 .
H16A C16 H16B 109.5 .
C11 C16 H16C 109.5 .
H16A C16 H16C 109.5 .
H16B C16 H16C 109.5 .
C25' N1 C17' 95.2(8) .
C25' N1 C21 113.6(17) .
C17 N1 C21 111.1(4) .
C17' N1 C21 111.1(4) .
C17 N1 C25 112.6(4) .
C21 N1 C25 108.5(7) .
C17 N1 C29 107.3(16) .
C21 N1 C29 105.6(9) .
C25 N1 C29 111.5(15) .
C25' N1 C29' 115(2) .
C17' N1 C29' 113.2(18) .
C21 N1 C29' 108.6(11) .
C18 C17 N1 110.5(11) .
C18 C17 H17A 109.6 .
N1 C17 H17A 109.6 .
C18 C17 H17B 109.6 .
N1 C17 H17B 109.6 .
H17A C17 H17B 108.1 .
C19 C18 C17 116.8(18) .
C19 C18 H18A 108.1 .
C17 C18 H18A 108.1 .
C19 C18 H18B 108.1 .
C17 C18 H18B 108.1 .
H18A C18 H18B 107.3 .
C18 C19 C20 119.5(19) .
C18 C19 H19A 107.4 .
C20 C19 H19A 107.4 .
C18 C19 H19B 107.4 .
C20 C19 H19B 107.4 .
H19A C19 H19B 107.0 .
C19 C20 H20A 109.5 .
C19 C20 H20B 109.5 .
H20A C20 H20B 109.5 .
C19 C20 H20C 109.5 .
H20A C20 H20C 109.5 .
H20B C20 H20C 109.5 .
C18' C17' N1 120.5(8) .
C18' C17' H17C 107.2 .
N1 C17' H17C 107.2 .
C18' C17' H17D 107.2 .
N1 C17' H17D 107.2 .
H17C C17' H17D 106.8 .
C19' C18' C17' 111.7(11) .
C19' C18' H18C 109.3 .
C17' C18' H18C 109.3 .
C19' C18' H18D 109.3 .
C17' C18' H18D 109.3 .
H18C C18' H18D 107.9 .
C20' C19' C18' 117.8(13) .
C20' C19' H19C 107.8 .
C18' C19' H19C 107.8 .
C20' C19' H19D 107.8 .
C18' C19' H19D 107.8 .
H19C C19' H19D 107.2 .
C19' C20' H20D 109.5 .
C19' C20' H20E 109.5 .
H20D C20' H20E 109.5 .
C19' C20' H20F 109.5 .
H20D C20' H20F 109.5 .
H20E C20' H20F 109.5 .
C22 C21 N1 116.2(4) .
C22 C21 H21A 108.2 .
N1 C21 H21A 108.2 .
C22 C21 H21B 108.2 .
N1 C21 H21B 108.2 .
H21A C21 H21B 107.4 .
C21 C22 C23 110.2(4) .
C21 C22 H22A 109.6 .
C23 C22 H22A 109.6 .
C21 C22 H22B 109.6 .
C23 C22 H22B 109.6 .
H22A C22 H22B 108.1 .
C22 C23 C24 113.3(5) .
C22 C23 H23A 108.9 .
C24 C23 H23A 108.9 .
C22 C23 H23B 108.9 .
C24 C23 H23B 108.9 .
H23A C23 H23B 107.7 .
C23 C24 H24A 109.5 .
C23 C24 H24B 109.5 .
H24A C24 H24B 109.5 .
C23 C24 H24C 109.5 .
H24A C24 H24C 109.5 .
H24B C24 H24C 109.5 .
C26 C25 N1 118.1(6) .
C26 C25 H25A 107.8 .
N1 C25 H25A 107.8 .
C26 C25 H25B 107.8 .
N1 C25 H25B 107.8 .
H25A C25 H25B 107.1 .
C25 C26 C27 111.8(6) .
C25 C26 H26A 109.3 .
C27 C26 H26A 109.3 .
C25 C26 H26B 109.3 .
C27 C26 H26B 109.3 .
H26A C26 H26B 107.9 .
C28 C27 C26 115.8(7) .
C28 C27 H27A 108.3 .
C26 C27 H27A 108.3 .
C28 C27 H27B 108.3 .
C26 C27 H27B 108.3 .
H27A C27 H27B 107.4 .
C27 C28 H28A 109.5 .
C27 C28 H28B 109.5 .
H28A C28 H28B 109.5 .
C27 C28 H28C 109.5 .
H28A C28 H28C 109.5 .
H28B C28 H28C 109.5 .
C26' C25' N1 109.2(14) .
C26' C25' H25C 109.8 .
N1 C25' H25C 109.8 .
C26' C25' H25D 109.8 .
N1 C25' H25D 109.8 .
H25C C25' H25D 108.3 .
C25' C26' C27' 107.7(14) .
C25' C26' H26C 110.2 .
C27' C26' H26C 110.2 .
C25' C26' H26D 110.2 .
C27' C26' H26D 110.2 .
H26C C26' H26D 108.5 .
C28' C27' C26' 112.6(15) .
C28' C27' H27C 109.1 .
C26' C27' H27C 109.1 .
C28' C27' H27D 109.1 .
C26' C27' H27D 109.1 .
H27C C27' H27D 107.8 .
C27' C28' H28D 109.5 .
C27' C28' H28E 109.5 .
H28D C28' H28E 109.5 .
C27' C28' H28F 109.5 .
H28D C28' H28F 109.5 .
H28E C28' H28F 109.5 .
C30 C29 N1 118.4(14) .
C30 C29 H29A 107.7 .
N1 C29 H29A 107.7 .
C30 C29 H29B 107.7 .
N1 C29 H29B 107.7 .
H29A C29 H29B 107.1 .
C29 C30 C31 112.4(17) .
C29 C30 H30A 109.1 .
C31 C30 H30A 109.1 .
C29 C30 H30B 109.1 .
C31 C30 H30B 109.1 .
H30A C30 H30B 107.9 .
C32 C31 C30 115.1(14) .
C32 C31 H31A 108.5 .
C30 C31 H31A 108.5 .
C32 C31 H31B 108.5 .
C30 C31 H31B 108.5 .
H31A C31 H31B 107.5 .
C31 C32 H32A 109.5 .
C31 C32 H32B 109.5 .
H32A C32 H32B 109.5 .
C31 C32 H32C 109.5 .
H32A C32 H32C 109.5 .
H32B C32 H32C 109.5 .
C30' C29' N1 112.3(16) .
C30' C29' H29C 109.2 .
N1 C29' H29C 109.2 .
C30' C29' H29D 109.2 .
N1 C29' H29D 109.2 .
H29C C29' H29D 107.9 .
C29' C30' C31' 116.7(16) .
C29' C30' H30C 108.1 .
C31' C30' H30C 108.1 .
C29' C30' H30D 108.1 .
C31' C30' H30D 108.1 .
H30C C30' H30D 107.3 .
C32' C31' C30' 121.7(16) .
C32' C31' H31C 106.9 .
C30' C31' H31C 106.9 .
C32' C31' H31D 106.9 .
C30' C31' H31D 106.9 .
H31C C31' H31D 106.7 .
C31' C32' H32D 109.5 .
C31' C32' H32E 109.5 .
H32D C32' H32E 109.5 .
C31' C32' H32F 109.5 .
H32D C32' H32F 109.5 .
H32E C32' H32F 109.5 .

loop_
_geom_bond_atom_site_label_1
_geom_bond_atom_site_label_2
_geom_bond_distance
_geom_bond_site_symmetry_2
Fe1 S2 2.2155(16) .
Fe1 S3 2.2241(15) .
Fe1 S4 2.2312(15) .
Fe1 S1 2.2315(14) .
Fe1 S4 2.4813(13) 10_666
S1 C1 1.753(6) .
S2 C2 1.746(6) .
S3 C3 1.760(6) .
S4 C4 1.775(5) .
S4 Fe1 2.4812(13) 10_666
C1 C2 1.389(7) .
C1 C5 1.401(7) .
C2 C8 1.403(7) .
C3 C4 1.382(7) .
C3 C9 1.405(7) .
C4 C12 1.398(7) .
C5 C6 1.380(9) .
C5 H5 0.9500 .
C6 C7 1.372(9) .
C6 C13 1.472(9) .
C6 H6 0.9500 .
C7 C8 1.397(8) .
C7 C14 1.497(8) .
C7 H7 0.9500 .
C8 H8 0.9500 .
C9 C10 1.377(9) .
C9 H9 0.9500 .
C10 C11 1.360(9) .
C10 C15 1.495(8) .
C10 H10 0.9500 .
C11 C12 1.403(8) .
C11 C16 1.460(9) .
C11 H11 0.9500 .
C12 H12 0.9500 .
C13 H13A 0.9800 .
C13 H13B 0.9800 .
C13 H13C 0.9800 .
C14 H14A 0.9800 .
C14 H14B 0.9800 .
C14 H14C 0.9800 .
C15 H15A 0.9800 .
C15 H15B 0.9800 .
C15 H15C 0.9800 .
C16 H16A 0.9800 .
C16 H16B 0.9800 .
C16 H16C 0.9800 .
N1 C25' 1.517(10) .
N1 C17 1.518(6) .
N1 C17' 1.518(6) .
N1 C21 1.525(6) .
N1 C25 1.525(7) .
N1 C29 1.526(8) .
N1 C29' 1.527(9) .
C17 C18 1.494(15) .
C17 H17A 0.9900 .
C17 H17B 0.9900 .
C18 C19 1.464(16) .
C18 H18A 0.9900 .
C18 H18B 0.9900 .
C19 C20 1.487(18) .
C19 H19A 0.9900 .
C19 H19B 0.9900 .
C20 H20A 0.9800 .
C20 H20B 0.9800 .
C20 H20C 0.9800 .
C17' C18' 1.486(12) .
C17' H17C 0.9900 .
C17' H17D 0.9900 .
C18' C19' 1.468(12) .
C18' H18C 0.9900 .
C18' H18D 0.9900 .
C19' C20' 1.468(15) .
C19' H19C 0.9900 .
C19' H19D 0.9900 .
C20' H20D 0.9800 .
C20' H20E 0.9800 .
C20' H20F 0.9800 .
C21 C22 1.496(6) .
C21 H21A 0.9900 .
C21 H21B 0.9900 .
C22 C23 1.516(7) .
C22 H22A 0.9900 .
C22 H22B 0.9900 .
C23 C24 1.519(8) .
C23 H23A 0.9900 .
C23 H23B 0.9900 .
C24 H24A 0.9800 .
C24 H24B 0.9800 .
C24 H24C 0.9800 .
C25 C26 1.508(9) .
C25 H25A 0.9900 .
C25 H25B 0.9900 .
C26 C27 1.529(10) .
C26 H26A 0.9900 .
C26 H26B 0.9900 .
C27 C28 1.511(10) .
C27 H27A 0.9900 .
C27 H27B 0.9900 .
C28 H28A 0.9800 .
C28 H28B 0.9800 .
C28 H28C 0.9800 .
C25' C26' 1.491(16) .
C25' H25C 0.9900 .
C25' H25D 0.9900 .
C26' C27' 1.525(17) .
C26' H26C 0.9900 .
C26' H26D 0.9900 .
C27' C28' 1.512(15) .
C27' H27C 0.9900 .
C27' H27D 0.9900 .
C28' H28D 0.9800 .
C28' H28E 0.9800 .
C28' H28F 0.9800 .
C29 C30 1.513(8) .
C29 H29A 0.9900 .
C29 H29B 0.9900 .
C30 C31 1.526(10) .
C30 H30A 0.9900 .
C30 H30B 0.9900 .
C31 C32 1.483(9) .
C31 H31A 0.9900 .
C31 H31B 0.9900 .
C32 H32A 0.9800 .
C32 H32B 0.9800 .
C32 H32C 0.9800 .
C29' C30' 1.501(14) .
C29' H29C 0.9900 .
C29' H29D 0.9900 .
C30' C31' 1.503(18) .
C30' H30C 0.9900 .
C30' H30D 0.9900 .
C31' C32' 1.421(15) .
C31' H31C 0.9900 .
C31' H31D 0.9900 .
C32' H32D 0.9800 .
C32' H32E 0.9800 .
C32' H32F 0.9800 .

loop_
_geom_torsion_atom_site_label_1
_geom_torsion_atom_site_label_2
_geom_torsion_atom_site_label_3
_geom_torsion_atom_site_label_4
_geom_torsion
_geom_torsion_site_symmetry_1
Fe1 S1 C1 C2 10.7(3) .
Fe1 S1 C1 C5 -168.55(19) .
C5 C1 C2 C8 0.5(2) .
S1 C1 C2 C8 -178.8(3) .
C5 C1 C2 S2 -178.9(3) .
S1 C1 C2 S2 1.9(3) .
Fe1 S2 C2 C1 -13.5(3) .
Fe1 S2 C2 C8 167.2(3) .
Fe1 S3 C3 C4 1.2(4) .
Fe1 S3 C3 C9 -179.0(4) .
C9 C3 C4 C12 1.5(7) .
S3 C3 C4 C12 -178.6(4) .
C9 C3 C4 S4 -178.2(4) .
S3 C3 C4 S4 1.6(6) .
Fe1 S4 C4 C3 -3.5(4) .
Fe1 S4 C4 C3 -92.5(4) 10_666
Fe1 S4 C4 C12 176.7(4) .
Fe1 S4 C4 C12 87.7(4) 10_666
C2 C1 C5 C6 0.0(3) .
S1 C1 C5 C6 179.3(4) .
C1 C5 C6 C7 -0.8(6) .
C1 C5 C6 C13 -179.3(4) .
C5 C6 C7 C8 1.1(9) .
C13 C6 C7 C8 179.7(6) .
C5 C6 C7 C14 178.8(5) .
C6 C7 C8 C2 -0.6(9) .
C14 C7 C8 C2 -178.1(6) .
C1 C2 C8 C7 -0.2(6) .
S2 C2 C8 C7 179.1(5) .
C4 C3 C9 C10 -2.0(8) .
S3 C3 C9 C10 178.2(5) .
C3 C9 C10 C11 0.7(9) .
C3 C9 C10 C15 -177.2(7) .
C9 C10 C11 C12 1.0(9) .
C15 C10 C11 C12 179.2(6) .
C9 C10 C11 C16 -172.0(8) .
C3 C4 C12 C11 0.0(7) .
S4 C4 C12 C11 179.8(4) .
C10 C11 C12 C4 -1.3(8) .
C16 C11 C12 C4 170.7(9) .
C21 N1 C17 C18 -64(3) .
C25 N1 C17 C18 174(3) .
C29 N1 C17 C18 51(3) .
N1 C17 C18 C19 -172(3) .
C17 C18 C19 C20 -180(3) .
C25' N1 C17' C18' -174(2) .
C21 N1 C17' C18' -55.8(17) .
C29' N1 C17' C18' 67(2) .
N1 C17' C18' C19' 172.8(14) .
C17' C18' C19' C20' 178(2) .
C25' N1 C21 C22 41.3(12) .
C17 N1 C21 C22 -64.7(6) .
C17' N1 C21 C22 -64.7(6) .
C25 N1 C21 C22 59.6(7) .
C29 N1 C21 C22 179.2(17) .
C29' N1 C21 C22 170(2) .
N1 C21 C22 C23 172.0(4) .
C21 C22 C23 C24 174.3(5) .
C17 N1 C25 C26 176.4(11) .
C21 N1 C25 C26 52.9(15) .
C29 N1 C25 C26 -63(2) .
N1 C25 C26 C27 178.6(11) .
C25 C26 C27 C28 59.4(14) .
C17' N1 C25' C26' -180(3) .
C21 N1 C25' C26' 64(3) .
C29' N1 C25' C26' -61(4) .
N1 C25' C26' C27' -162(2) .
C25' C26' C27' C28' -170(3) .
C17 N1 C29 C30 67(3) .
C21 N1 C29 C30 -174(2) .
C25 N1 C29 C30 -57(3) .
N1 C29 C30 C31 108(3) .
C29 C30 C31 C32 162.3(17) .
C25' N1 C29' C30' -59(4) .
C17' N1 C29' C30' 49(3) .
C21 N1 C29' C30' 173(3) .
N1 C29' C30' C31' -177(3) .
C29' C30' C31' C32' 180(3) .
